data_7121311
loop_
_publ_author_name
'Terada, Misaki'
'Nishii, Yuji'
'Miura, Masahiro'

_publ_section_title
;
 Synthesis, crystal structure and reactivity of \h<sup>2</sup>-thiophyne
 Ni complexes.
;
_journal_issue 23
_journal_name_full 'Chemical communications (Cambridge, England)'
_journal_page_first 2918
_journal_page_last 2921
_journal_paper_doi 10.1039/c8cc00705e
_journal_volume 54
_journal_year 2018
_chemical_formula_sum 'C41 H66 B Br Cl2 Ni O2 P2 S'
_chemical_formula_weight 905.84
_space_group_crystal_system monoclinic
_space_group_IT_number 14
_space_group_name_Hall '-P 2ybc'
_space_group_name_H-M_alt 'P 1 21/c 1'
_symmetry_space_group_name_Hall '-P 2ybc'
_symmetry_space_group_name_H-M 'P 1 21/c 1'
_atom_sites_solution_hydrogens geom
_audit_creation_method SHELXL-2016/6
_audit_update_record
;
2016-12-20 deposited with the CCDC.
2018-02-21 downloaded from the CCDC.
;
_cell_angle_alpha 90
_cell_angle_beta 105.722(5)
_cell_angle_gamma 90
_cell_formula_units_Z 4
_cell_length_a 23.717(6)
_cell_length_b 11.746(2)
_cell_length_c 16.282(4)
_cell_measurement_reflns_used 2943
_cell_measurement_temperature 113(2)
_cell_measurement_theta_max 24.9
_cell_measurement_theta_min 3.2
_cell_volume 4366.1(17)
_computing_structure_refinement 'SHELXL-2016/6 (Sheldrick, 2016)'
_diffrn_ambient_temperature 113(2)
_diffrn_detector_area_resol_mean 5.8140
_diffrn_measured_fraction_theta_full 0.998
_diffrn_measured_fraction_theta_max 0.995
_diffrn_measurement_device_type 'Rigaku Pilatus 200K'
_diffrn_measurement_method 'profile data from \w-scans'
_diffrn_radiation_type MoK\a
_diffrn_radiation_wavelength 0.71075
_diffrn_reflns_av_R_equivalents 0.1486
_diffrn_reflns_av_unetI/netI 0.1413
_diffrn_reflns_Laue_measured_fraction_full 0.998
_diffrn_reflns_Laue_measured_fraction_max 0.995
_diffrn_reflns_limit_h_max 30
_diffrn_reflns_limit_h_min -30
_diffrn_reflns_limit_k_max 15
_diffrn_reflns_limit_k_min -15
_diffrn_reflns_limit_l_max 21
_diffrn_reflns_limit_l_min -21
_diffrn_reflns_number 50507
_diffrn_reflns_point_group_measured_fraction_full 0.998
_diffrn_reflns_point_group_measured_fraction_max 0.995
_diffrn_reflns_theta_full 25.242
_diffrn_reflns_theta_max 27.501
_diffrn_reflns_theta_min 3.186
_diffrn_source 'Rotating Anode'
_exptl_absorpt_coefficient_mu 1.577
_exptl_absorpt_correction_T_max 0.990
_exptl_absorpt_correction_T_min 0.880
_exptl_absorpt_correction_type multi-scan
_exptl_crystal_colour yellow
_exptl_crystal_density_diffrn 1.378
_exptl_crystal_density_meas ?
_exptl_crystal_description platelet
_exptl_crystal_F_000 1908
_exptl_crystal_size_max 0.190
_exptl_crystal_size_mid 0.040
_exptl_crystal_size_min 0.020
_refine_diff_density_max 1.466
_refine_diff_density_min -1.790
_refine_diff_density_rms 0.140
_refine_ls_extinction_method none
_refine_ls_goodness_of_fit_ref 1.060
_refine_ls_hydrogen_treatment constr
_refine_ls_matrix_type full
_refine_ls_number_parameters 488
_refine_ls_number_reflns 9974
_refine_ls_number_restraints 14
_refine_ls_restrained_S_all 1.059
_refine_ls_R_factor_all 0.1724
_refine_ls_R_factor_gt 0.0776
_refine_ls_shift/su_max 0.001
_refine_ls_shift/su_mean 0.000
_refine_ls_structure_factor_coef Fsqd
_refine_ls_weighting_details 'w=1/[\s^2^(Fo^2^)+(0.0307P)^2^+26.4541P] where P=(Fo^2^+2Fc^2^)/3'
_refine_ls_weighting_scheme calc
_refine_ls_wR_factor_gt 0.1297
_refine_ls_wR_factor_ref 0.1660
_reflns_Friedel_coverage 0.000
_reflns_number_gt 5470
_reflns_number_total 9974
_reflns_threshold_expression 'I > 2\s(I)'
_cod_data_source_file c8cc00705e2.cif
_cod_data_source_block shelxl_CCDC3
_cod_depositor_comments
;
The following automatic conversions were performed:

'_exptl_crystal_density_meas' value 'not measured' was changed to '?'
- the value is perceived as not measured.

Automatic conversion script
Id: cif_fix_values 4973 2017-02-22 13:04:09Z antanas 

 Adding full bibliography for 7121308--7121314.cif.
;
_cod_database_code 7121311
_shelx_shelxl_version_number 2016/6
_shelx_space_group_comment
;
The symmetry employed for this shelxl refinement is uniquely defined
by the following loop, which should always be used as a source of
symmetry information in preference to the above space-group names.
They are only intended as comments.
;
_shelx_estimated_absorpt_t_min 0.754
_shelx_estimated_absorpt_t_max 0.969

loop_
_space_group_symop_operation_xyz
'x, y, z'
'-x, y+1/2, -z+1/2'
'-x, -y, -z'
'x, -y-1/2, z-1/2'

loop_
_atom_site_label
_atom_site_type_symbol
_atom_site_fract_x
_atom_site_fract_y
_atom_site_fract_z
_atom_site_U_iso_or_equiv
_atom_site_adp_type
_atom_site_occupancy
_atom_site_site_symmetry_order
_atom_site_calc_flag
_atom_site_refinement_flags_posn
_atom_site_refinement_flags_adp
_atom_site_refinement_flags_occupancy
_atom_site_disorder_assembly
_atom_site_disorder_group
Br1 Br 0.77144(3) 0.18513(6) 0.92945(4) 0.02746(18) Uani 1 1 d . . . . .
Ni2 Ni 0.72349(3) 0.26938(7) 0.79829(4) 0.01687(19) Uani 1 1 d . . . . .
Cl7 Cl 0.92588(16) -0.0266(3) 1.0210(2) 0.1006(10) Uani 1 1 d . . . . .
Cl10 Cl 0.9643(2) 0.1796(3) 1.1116(3) 0.180(2) Uani 1 1 d . . . . .
S3 S 0.68797(8) 0.57227(14) 0.94925(10) 0.0247(4) Uani 1 1 d . . . . .
P4 P 0.67889(8) 0.34479(14) 0.67635(10) 0.0226(4) Uani 1 1 d . . . . .
P25 P 0.75232(7) 0.12927(14) 0.72775(9) 0.0194(4) Uani 1 1 d . . . . .
O8 O 0.82712(18) 0.4740(4) 0.8598(3) 0.0248(10) Uani 1 1 d . . . . .
O42 O 0.81716(19) 0.6048(4) 0.9589(3) 0.0290(11) Uani 1 1 d . . . . .
C5 C 0.6001(3) 0.3768(7) 0.6569(6) 0.053(2) Uani 1 1 d . . . . .
C6 C 0.9217(8) 0.1068(10) 1.0523(11) 0.183(9) Uani 1 1 d . . . . .
H6A H 0.910446 0.151009 0.998548 0.220 Uiso 1 1 calc R U . . .
H6B H 0.886775 0.107560 1.074630 0.220 Uiso 1 1 calc R U . . .
C11 C 0.6969(3) 0.3890(5) 0.8600(3) 0.0170(13) Uani 1 1 d . . . . .
C12 C 0.6785(3) 0.5277(6) 0.5605(4) 0.0343(18) Uani 1 1 d . . . . .
H12A H 0.681380 0.473696 0.515151 0.041 Uiso 1 1 calc R U . . .
H12B H 0.636519 0.537623 0.557424 0.041 Uiso 1 1 calc R U . . .
C13 C 0.7367(3) -0.0794(5) 0.8073(4) 0.0257(15) Uani 1 1 d . . . . .
H13A H 0.779829 -0.087679 0.821575 0.031 Uiso 1 1 calc R U . . .
H13B H 0.727024 -0.037998 0.854712 0.031 Uiso 1 1 calc R U . . .
C14 C 0.7110(3) 0.4781(5) 0.6487(4) 0.0256(15) Uani 1 1 d . . . . .
H14 H 0.707970 0.535963 0.692333 0.031 Uiso 1 1 calc R U . . .
C15 C 0.6820(3) 0.2448(5) 0.5897(4) 0.0296(17) Uani 1 1 d . . . . .
H15A H 0.646801 0.195702 0.576397 0.036 Uiso 1 1 calc R U . . .
H15B H 0.681801 0.288677 0.537657 0.036 Uiso 1 1 calc R U . . .
C16 C 0.7085(3) -0.1966(6) 0.7982(4) 0.0318(17) Uani 1 1 d . . . . .
H16A H 0.720185 -0.239754 0.753150 0.038 Uiso 1 1 calc R U . . .
H16B H 0.722700 -0.238873 0.852481 0.038 Uiso 1 1 calc R U . . .
C17 C 0.8308(3) 0.0947(6) 0.7622(4) 0.0254(15) Uani 1 1 d . . . . .
H17 H 0.839112 0.067805 0.822537 0.031 Uiso 1 1 calc R U . . .
C18 C 0.6427(3) 0.3794(5) 0.8867(3) 0.0181(13) Uani 1 1 d . . . . .
C19 C 0.5526(3) 0.2968(6) 0.9013(4) 0.0293(16) Uani 1 1 d . . . . .
H19 H 0.525427 0.235619 0.891670 0.035 Uiso 1 1 calc R U . . .
C20 C 0.8864(3) 0.5113(6) 0.9054(4) 0.0260(15) Uani 1 1 d . . . . .
C21 C 0.8742(3) 0.6249(6) 0.9462(4) 0.0285(16) Uani 1 1 d . . . . .
C22 C 0.5807(3) 0.4831(6) 0.9600(4) 0.0289(16) Uani 1 1 d . . . . .
H22 H 0.573619 0.548647 0.989893 0.035 Uiso 1 1 calc R U . . .
C23 C 0.6313(3) 0.4744(5) 0.9326(4) 0.0204(14) Uani 1 1 d . . . . .
C24 C 0.7257(3) 0.4861(5) 0.8915(4) 0.0193(14) Uani 1 1 d . . . . .
C26 C 0.6029(3) 0.2881(6) 0.8740(4) 0.0243(15) Uani 1 1 d . . . . .
H26 H 0.610477 0.220498 0.846799 0.029 Uiso 1 1 calc R U . . .
C27 C 0.8507(3) -0.0022(6) 0.7115(4) 0.0343(18) Uani 1 1 d . . . . .
H27A H 0.827047 -0.071361 0.712502 0.041 Uiso 1 1 calc R U . . .
H27B H 0.844628 0.021255 0.651365 0.041 Uiso 1 1 calc R U . . .
C28 C 0.7368(3) 0.1700(6) 0.6141(4) 0.0251(15) Uani 1 1 d . . . . .
H28A H 0.770570 0.212172 0.604437 0.030 Uiso 1 1 calc R U . . .
H28B H 0.730588 0.100830 0.578045 0.030 Uiso 1 1 calc R U . . .
C29 C 0.5416(3) 0.3954(7) 0.9431(4) 0.0340(18) Uani 1 1 d . . . . .
H29 H 0.506298 0.401130 0.959900 0.041 Uiso 1 1 calc R U . . .
C30 C 0.6431(3) -0.1876(6) 0.7756(4) 0.0374(18) Uani 1 1 d . . . . .
H30A H 0.631386 -0.152257 0.823655 0.045 Uiso 1 1 calc R U . . .
H30B H 0.625896 -0.264912 0.766656 0.045 Uiso 1 1 calc R U . . .
C31 C 0.7761(3) 0.4664(6) 0.6537(4) 0.0326(17) Uani 1 1 d . . . . .
H31A H 0.780984 0.411280 0.610204 0.039 Uiso 1 1 calc R U . . .
H31B H 0.797340 0.436615 0.710586 0.039 Uiso 1 1 calc R U . . .
C32 C 0.7042(4) 0.6414(6) 0.5454(4) 0.044(2) Uani 1 1 d . . . . .
H32A H 0.697807 0.697452 0.587421 0.053 Uiso 1 1 calc R U . . .
H32B H 0.683768 0.669324 0.487684 0.053 Uiso 1 1 calc R U . . .
C33 C 0.8688(3) 0.7268(6) 0.8869(5) 0.0378(18) Uani 1 1 d . . . . .
H33A H 0.906925 0.742809 0.876861 0.057 Uiso 1 1 calc R U . . .
H33B H 0.840137 0.709890 0.832419 0.057 Uiso 1 1 calc R U . . .
H33C H 0.855769 0.793391 0.913097 0.057 Uiso 1 1 calc R U . . .
C34 C 0.7154(3) -0.0101(5) 0.7246(4) 0.0229(14) Uani 1 1 d . . . . .
H34 H 0.724980 -0.055620 0.678314 0.027 Uiso 1 1 calc R U . . .
C35 C 0.9339(3) 0.1749(7) 0.8016(5) 0.0422(19) Uani 1 1 d . . . . .
H35A H 0.941074 0.154702 0.862582 0.051 Uiso 1 1 calc R U . . .
H35B H 0.957256 0.243529 0.797784 0.051 Uiso 1 1 calc R U . . .
C36 C 0.9172(3) 0.6522(6) 1.0312(4) 0.0351(18) Uani 1 1 d . . . . .
H36A H 0.956027 0.665832 1.022802 0.053 Uiso 1 1 calc R U . . .
H36B H 0.904155 0.720376 1.055454 0.053 Uiso 1 1 calc R U . . .
H36C H 0.919269 0.587906 1.070292 0.053 Uiso 1 1 calc R U . . .
C37 C 0.9230(3) 0.5216(7) 0.8418(4) 0.0366(18) Uani 1 1 d . . . . .
H37A H 0.962655 0.546534 0.871616 0.055 Uiso 1 1 calc R U . . .
H37B H 0.924812 0.447443 0.815025 0.055 Uiso 1 1 calc R U . . .
H37C H 0.904916 0.577429 0.797742 0.055 Uiso 1 1 calc R U . . .
C38 C 0.9116(3) 0.4179(6) 0.9700(4) 0.0337(17) Uani 1 1 d . . . . .
H38A H 0.951433 0.438614 1.002471 0.051 Uiso 1 1 calc R U . . .
H38B H 0.886961 0.409105 1.009203 0.051 Uiso 1 1 calc R U . . .
H38C H 0.912581 0.345945 0.939980 0.051 Uiso 1 1 calc R U . . .
C40 C 0.6190(3) -0.1168(6) 0.6951(5) 0.044(2) Uani 1 1 d . . . . .
H40A H 0.576276 -0.106690 0.685598 0.053 Uiso 1 1 calc R U . . .
H40B H 0.625399 -0.158174 0.645438 0.053 Uiso 1 1 calc R U . . .
C41 C 0.6483(3) -0.0001(6) 0.7016(4) 0.0326(17) Uani 1 1 d . . . . .
H41A H 0.636972 0.045634 0.745712 0.039 Uiso 1 1 calc R U . . .
H41B H 0.634179 0.040103 0.646418 0.039 Uiso 1 1 calc R U . . .
C43 C 0.9159(3) -0.0283(7) 0.7519(5) 0.0407(19) Uani 1 1 d . . . . .
H43A H 0.921304 -0.056607 0.810784 0.049 Uiso 1 1 calc R U . . .
H43B H 0.928701 -0.088930 0.718688 0.049 Uiso 1 1 calc R U . . .
C45 C 0.7697(4) 0.6324(7) 0.5535(4) 0.048(2) Uani 1 1 d . . . . .
H45A H 0.775812 0.584074 0.506858 0.058 Uiso 1 1 calc R U . . .
H45B H 0.785492 0.709032 0.547691 0.058 Uiso 1 1 calc R U . . .
C46 C 0.8024(4) 0.5815(7) 0.6390(4) 0.043(2) Uani 1 1 d . . . . .
H46A H 0.800467 0.634702 0.685301 0.052 Uiso 1 1 calc R U . . .
H46B H 0.844090 0.571073 0.640617 0.052 Uiso 1 1 calc R U . . .
C47 C 0.4927(4) 0.3328(11) 0.6021(6) 0.083(4) Uani 1 1 d . . . . .
C50 C 0.8687(3) 0.2008(6) 0.7636(5) 0.0340(17) Uani 1 1 d . . . . .
H50A H 0.862420 0.229711 0.704653 0.041 Uiso 1 1 calc R U . . .
H50B H 0.856563 0.261047 0.797710 0.041 Uiso 1 1 calc R U . . .
C51 C 0.9532(3) 0.0763(7) 0.7538(5) 0.046(2) Uani 1 1 d . . . . .
H51A H 0.950600 0.100283 0.694612 0.056 Uiso 1 1 calc R U . . .
H51B H 0.994636 0.057371 0.781995 0.056 Uiso 1 1 calc R U . . .
C52 C 0.5874(3) 0.4932(6) 0.6927(5) 0.0389(19) Uani 1 1 d . . . . .
B9 B 0.7904(3) 0.5218(6) 0.9016(4) 0.0243(17) Uani 1 1 d . . . . .
C3 C 0.5630(6) 0.2773(14) 0.6483(9) 0.039(4) Uani 0.518(13) 1 d . . P A 1
H3A H 0.565531 0.242533 0.704550 0.047 Uiso 0.518(13) 1 calc R U P A 1
H3B H 0.573734 0.219717 0.610770 0.047 Uiso 0.518(13) 1 calc R U P A 1
C44 C 0.5224(8) 0.5159(16) 0.6531(12) 0.050(5) Uani 0.518(13) 1 d . U P A 1
H44A H 0.517298 0.545144 0.594503 0.060 Uiso 0.518(13) 1 calc R U P A 1
H44B H 0.509891 0.576891 0.686298 0.060 Uiso 0.518(13) 1 calc R U P A 1
C53 C 0.4814(7) 0.414(2) 0.6484(14) 0.062(6) Uani 0.518(13) 1 d . U P A 1
H53A H 0.485320 0.384826 0.706802 0.074 Uiso 0.518(13) 1 calc R U P A 1
H53B H 0.440394 0.438945 0.624476 0.074 Uiso 0.518(13) 1 calc R U P A 1
C1 C 0.5533(6) 0.3446(12) 0.5890(8) 0.031(4) Uani 0.482(13) 1 d . . P A 2
H1A H 0.563461 0.270456 0.567858 0.037 Uiso 0.482(13) 1 calc R U P A 2
H1B H 0.550512 0.400594 0.542657 0.037 Uiso 0.482(13) 1 calc R U P A 2
C4 C 0.5249(7) 0.5084(14) 0.7096(10) 0.037(4) Uani 0.482(13) 1 d . U P A 2
H4A H 0.520829 0.456683 0.755713 0.044 Uiso 0.482(13) 1 calc R U P A 2
H4B H 0.519601 0.587727 0.726681 0.044 Uiso 0.482(13) 1 calc R U P A 2
C49 C 0.4795(10) 0.4792(17) 0.6259(11) 0.038(5) Uani 0.482(13) 1 d . U P A 2
H49A H 0.483907 0.530102 0.579608 0.045 Uiso 0.482(13) 1 calc R U P A 2
H49B H 0.439326 0.488040 0.632223 0.045 Uiso 0.482(13) 1 calc R U P A 2

loop_
_atom_site_aniso_label
_atom_site_aniso_U_11
_atom_site_aniso_U_22
_atom_site_aniso_U_33
_atom_site_aniso_U_23
_atom_site_aniso_U_13
_atom_site_aniso_U_12
Br1 0.0411(4) 0.0270(4) 0.0136(3) 0.0022(3) 0.0063(3) 0.0102(3)
Ni2 0.0219(4) 0.0182(4) 0.0113(4) 0.0016(3) 0.0059(3) 0.0027(4)
Cl7 0.121(3) 0.091(2) 0.088(2) -0.0164(17) 0.0261(19) -0.022(2)
Cl10 0.209(5) 0.095(3) 0.155(4) -0.048(3) -0.086(3) 0.067(3)
S3 0.0321(10) 0.0185(9) 0.0255(8) -0.0040(7) 0.0115(7) 0.0017(7)
P4 0.0299(10) 0.0221(9) 0.0142(8) 0.0039(6) 0.0033(7) 0.0038(8)
P25 0.0261(9) 0.0196(9) 0.0133(7) 0.0014(6) 0.0066(7) 0.0030(7)
O8 0.025(3) 0.027(3) 0.023(2) -0.0023(19) 0.007(2) -0.002(2)
O42 0.030(3) 0.027(3) 0.031(2) -0.009(2) 0.011(2) -0.005(2)
C5 0.021(4) 0.028(5) 0.096(7) 0.009(4) -0.007(4) 0.007(4)
C6 0.212(18) 0.051(8) 0.201(17) -0.005(10) -0.091(15) -0.017(10)
C11 0.020(3) 0.020(3) 0.011(3) 0.008(2) 0.005(2) 0.002(3)
C12 0.057(5) 0.026(4) 0.021(3) 0.011(3) 0.014(3) 0.014(4)
C13 0.027(4) 0.027(4) 0.023(3) 0.006(3) 0.007(3) 0.005(3)
C14 0.047(5) 0.016(3) 0.015(3) 0.000(2) 0.011(3) -0.002(3)
C15 0.051(5) 0.018(4) 0.016(3) 0.000(3) 0.003(3) -0.001(3)
C16 0.042(5) 0.023(4) 0.031(4) 0.007(3) 0.011(3) 0.004(3)
C17 0.025(4) 0.031(4) 0.023(3) 0.001(3) 0.012(3) 0.007(3)
C18 0.023(4) 0.023(4) 0.008(3) 0.004(2) 0.002(2) 0.003(3)
C19 0.021(4) 0.045(5) 0.024(3) -0.004(3) 0.009(3) -0.009(3)
C20 0.023(4) 0.039(4) 0.016(3) 0.003(3) 0.006(3) -0.007(3)
C21 0.023(4) 0.028(4) 0.035(4) 0.002(3) 0.009(3) -0.003(3)
C22 0.028(4) 0.041(4) 0.020(3) 0.000(3) 0.011(3) 0.007(3)
C23 0.021(4) 0.024(4) 0.015(3) 0.002(3) 0.003(3) -0.003(3)
C24 0.029(4) 0.014(3) 0.019(3) 0.007(2) 0.013(3) 0.005(3)
C26 0.028(4) 0.030(4) 0.014(3) -0.001(3) 0.004(3) -0.001(3)
C27 0.037(5) 0.035(4) 0.034(4) -0.005(3) 0.015(3) 0.011(4)
C28 0.039(4) 0.023(4) 0.015(3) 0.001(3) 0.011(3) -0.001(3)
C29 0.020(4) 0.055(5) 0.031(4) -0.010(3) 0.013(3) -0.002(4)
C30 0.051(5) 0.021(4) 0.039(4) 0.003(3) 0.010(4) -0.010(4)
C31 0.043(5) 0.036(4) 0.019(3) 0.003(3) 0.010(3) -0.007(4)
C32 0.084(7) 0.027(4) 0.023(4) 0.008(3) 0.017(4) 0.001(4)
C33 0.033(4) 0.031(4) 0.046(4) 0.010(3) 0.005(3) -0.002(4)
C34 0.030(4) 0.021(4) 0.018(3) 0.000(3) 0.007(3) 0.002(3)
C35 0.033(4) 0.044(5) 0.052(5) -0.003(4) 0.014(4) 0.000(4)
C36 0.035(4) 0.038(5) 0.028(4) 0.000(3) 0.002(3) -0.001(4)
C37 0.030(4) 0.050(5) 0.033(4) -0.001(3) 0.014(3) -0.007(4)
C38 0.025(4) 0.037(4) 0.039(4) 0.007(3) 0.009(3) 0.002(3)
C40 0.038(5) 0.040(5) 0.048(5) 0.006(4) 0.000(4) -0.009(4)
C41 0.032(4) 0.029(4) 0.032(4) 0.008(3) 0.000(3) -0.001(3)
C43 0.045(5) 0.047(5) 0.036(4) 0.000(4) 0.020(4) 0.014(4)
C45 0.091(7) 0.028(4) 0.029(4) 0.000(3) 0.022(4) -0.025(4)
C46 0.065(6) 0.044(5) 0.025(4) -0.003(3) 0.019(4) -0.016(4)
C47 0.036(6) 0.153(12) 0.064(6) -0.044(7) 0.021(5) -0.011(6)
C50 0.029(4) 0.035(4) 0.042(4) 0.001(3) 0.017(3) 0.003(3)
C51 0.031(5) 0.062(6) 0.048(5) 0.004(4) 0.014(4) 0.014(4)
C52 0.037(5) 0.041(5) 0.039(4) 0.010(3) 0.010(4) 0.023(4)
B9 0.034(5) 0.025(4) 0.016(3) 0.003(3) 0.010(3) 0.007(4)
C3 0.030(8) 0.061(11) 0.031(8) 0.007(7) 0.016(6) 0.008(8)
C44 0.049(11) 0.066(12) 0.029(10) 0.013(8) -0.001(9) 0.030(9)
C53 0.015(9) 0.100(16) 0.073(13) 0.036(13) 0.017(9) 0.023(9)
C1 0.042(10) 0.026(9) 0.022(8) 0.008(6) 0.004(7) 0.025(7)
C4 0.043(10) 0.051(10) 0.016(8) 0.010(7) 0.007(7) 0.024(8)
C49 0.049(12) 0.039(11) 0.022(8) 0.011(7) 0.004(8) 0.024(10)

loop_
_atom_type_symbol
_atom_type_description
_atom_type_scat_dispersion_real
_atom_type_scat_dispersion_imag
_atom_type_scat_source
C C 0.0033 0.0016 'International Tables Vol C Tables 4.2.6.8 and 6.1.1.4'
H H 0.0000 0.0000 'International Tables Vol C Tables 4.2.6.8 and 6.1.1.4'
B B 0.0013 0.0007 'International Tables Vol C Tables 4.2.6.8 and 6.1.1.4'
Br Br -0.2901 2.4595 'International Tables Vol C Tables 4.2.6.8 and 6.1.1.4'
Ni Ni 0.3393 1.1124 'International Tables Vol C Tables 4.2.6.8 and 6.1.1.4'
O O 0.0106 0.0060 'International Tables Vol C Tables 4.2.6.8 and 6.1.1.4'
P P 0.1023 0.0942 'International Tables Vol C Tables 4.2.6.8 and 6.1.1.4'
S S 0.1246 0.1234 'International Tables Vol C Tables 4.2.6.8 and 6.1.1.4'
Cl Cl 0.1484 0.1585 'International Tables Vol C Tables 4.2.6.8 and 6.1.1.4'

loop_
_geom_angle_atom_site_label_1
_geom_angle_atom_site_label_2
_geom_angle_atom_site_label_3
_geom_angle
C11 Ni2 P4 91.87(17)
C11 Ni2 P25 178.64(19)
P4 Ni2 P25 88.35(7)
C11 Ni2 Br1 88.79(16)
P4 Ni2 Br1 179.18(7)
P25 Ni2 Br1 90.98(5)
C23 S3 C24 91.1(3)
C5 P4 C14 104.5(3)
C5 P4 C15 104.3(4)
C14 P4 C15 104.3(3)
C5 P4 Ni2 117.4(3)
C14 P4 Ni2 115.9(2)
C15 P4 Ni2 109.1(2)
C17 P25 C28 105.8(3)
C17 P25 C34 104.2(3)
C28 P25 C34 103.7(3)
C17 P25 Ni2 115.8(2)
C28 P25 Ni2 108.7(2)
C34 P25 Ni2 117.4(2)
B9 O8 C20 106.2(5)
B9 O42 C21 107.2(5)
C1 C5 C52 110.2(8)
C3 C5 C52 125.1(9)
C1 C5 P4 129.3(8)
C3 C5 P4 114.3(7)
C52 C5 P4 114.0(5)
Cl10 C6 Cl7 131.6(11)
Cl10 C6 H6A 104.4
Cl7 C6 H6A 104.4
Cl10 C6 H6B 104.4
Cl7 C6 H6B 104.4
H6A C6 H6B 105.6
C24 C11 C18 110.1(5)
C24 C11 Ni2 127.4(5)
C18 C11 Ni2 122.3(4)
C32 C12 C14 111.1(6)
C32 C12 H12A 109.4
C14 C12 H12A 109.4
C32 C12 H12B 109.4
C14 C12 H12B 109.4
H12A C12 H12B 108.0
C16 C13 C34 111.2(5)
C16 C13 H13A 109.4
C34 C13 H13A 109.4
C16 C13 H13B 109.4
C34 C13 H13B 109.4
H13A C13 H13B 108.0
C31 C14 C12 109.0(5)
C31 C14 P4 112.8(5)
C12 C14 P4 114.2(5)
C31 C14 H14 106.8
C12 C14 H14 106.8
P4 C14 H14 106.8
C28 C15 P4 111.9(4)
C28 C15 H15A 109.2
P4 C15 H15A 109.2
C28 C15 H15B 109.2
P4 C15 H15B 109.2
H15A C15 H15B 107.9
C30 C16 C13 111.0(6)
C30 C16 H16A 109.4
C13 C16 H16A 109.4
C30 C16 H16B 109.4
C13 C16 H16B 109.4
H16A C16 H16B 108.0
C50 C17 C27 110.0(5)
C50 C17 P25 111.5(5)
C27 C17 P25 115.4(5)
C50 C17 H17 106.5
C27 C17 H17 106.5
P25 C17 H17 106.5
C26 C18 C23 117.6(6)
C26 C18 C11 128.5(6)
C23 C18 C11 113.9(5)
C26 C19 C29 120.5(6)
C26 C19 H19 119.8
C29 C19 H19 119.8
O8 C20 C37 108.9(5)
O8 C20 C38 106.0(5)
C37 C20 C38 109.7(6)
O8 C20 C21 102.1(5)
C37 C20 C21 115.4(6)
C38 C20 C21 113.9(5)
O42 C21 C36 109.2(5)
O42 C21 C33 107.4(5)
C36 C21 C33 109.5(6)
O42 C21 C20 102.2(5)
C36 C21 C20 114.6(6)
C33 C21 C20 113.4(5)
C29 C22 C23 118.6(6)
C29 C22 H22 120.7
C23 C22 H22 120.7
C22 C23 C18 122.3(6)
C22 C23 S3 126.9(5)
C18 C23 S3 110.8(5)
C11 C24 B9 130.3(6)
C11 C24 S3 113.9(5)
B9 C24 S3 114.4(5)
C19 C26 C18 119.9(6)
C19 C26 H26 120.0
C18 C26 H26 120.0
C43 C27 C17 109.6(6)
C43 C27 H27A 109.8
C17 C27 H27A 109.8
C43 C27 H27B 109.8
C17 C27 H27B 109.8
H27A C27 H27B 108.2
C15 C28 P25 109.5(4)
C15 C28 H28A 109.8
P25 C28 H28A 109.8
C15 C28 H28B 109.8
P25 C28 H28B 109.8
H28A C28 H28B 108.2
C22 C29 C19 121.0(6)
C22 C29 H29 119.5
C19 C29 H29 119.5
C16 C30 C40 111.8(6)
C16 C30 H30A 109.3
C40 C30 H30A 109.3
C16 C30 H30B 109.3
C40 C30 H30B 109.3
H30A C30 H30B 107.9
C14 C31 C46 111.1(6)
C14 C31 H31A 109.4
C46 C31 H31A 109.4
C14 C31 H31B 109.4
C46 C31 H31B 109.4
H31A C31 H31B 108.0
C12 C32 C45 111.7(6)
C12 C32 H32A 109.3
C45 C32 H32A 109.3
C12 C32 H32B 109.3
C45 C32 H32B 109.3
H32A C32 H32B 107.9
C21 C33 H33A 109.5
C21 C33 H33B 109.5
H33A C33 H33B 109.5
C21 C33 H33C 109.5
H33A C33 H33C 109.5
H33B C33 H33C 109.5
C13 C34 C41 109.2(5)
C13 C34 P25 113.7(4)
C41 C34 P25 113.0(4)
C13 C34 H34 106.8
C41 C34 H34 106.8
P25 C34 H34 106.8
C50 C35 C51 110.7(6)
C50 C35 H35A 109.5
C51 C35 H35A 109.5
C50 C35 H35B 109.5
C51 C35 H35B 109.5
H35A C35 H35B 108.1
C21 C36 H36A 109.5
C21 C36 H36B 109.5
H36A C36 H36B 109.5
C21 C36 H36C 109.5
H36A C36 H36C 109.5
H36B C36 H36C 109.5
C20 C37 H37A 109.5
C20 C37 H37B 109.5
H37A C37 H37B 109.5
C20 C37 H37C 109.5
H37A C37 H37C 109.5
H37B C37 H37C 109.5
C20 C38 H38A 109.5
C20 C38 H38B 109.5
H38A C38 H38B 109.5
C20 C38 H38C 109.5
H38A C38 H38C 109.5
H38B C38 H38C 109.5
C30 C40 C41 111.8(6)
C30 C40 H40A 109.2
C41 C40 H40A 109.2
C30 C40 H40B 109.2
C41 C40 H40B 109.2
H40A C40 H40B 107.9
C40 C41 C34 111.7(6)
C40 C41 H41A 109.3
C34 C41 H41A 109.3
C40 C41 H41B 109.3
C34 C41 H41B 109.3
H41A C41 H41B 107.9
C51 C43 C27 111.3(6)
C51 C43 H43A 109.4
C27 C43 H43A 109.4
C51 C43 H43B 109.4
C27 C43 H43B 109.4
H43A C43 H43B 108.0
C46 C45 C32 111.2(6)
C46 C45 H45A 109.4
C32 C45 H45A 109.4
C46 C45 H45B 109.4
C32 C45 H45B 109.4
H45A C45 H45B 108.0
C45 C46 C31 111.2(6)
C45 C46 H46A 109.4
C31 C46 H46A 109.4
C45 C46 H46B 109.4
C31 C46 H46B 109.4
H46A C46 H46B 108.0
C53 C47 C3 110.3(11)
C1 C47 C49 99.8(11)
C35 C50 C17 111.6(6)
C35 C50 H50A 109.3
C17 C50 H50A 109.3
C35 C50 H50B 109.3
C17 C50 H50B 109.3
H50A C50 H50B 108.0
C43 C51 C35 111.8(6)
C43 C51 H51A 109.3
C35 C51 H51A 109.3
C43 C51 H51B 109.3
C35 C51 H51B 109.3
H51A C51 H51B 107.9
C44 C52 C5 105.8(9)
C5 C52 C4 116.8(9)
O8 B9 O42 112.9(6)
O8 B9 C24 125.6(6)
O42 B9 C24 121.4(6)
C5 C3 C47 102.9(10)
C5 C3 H3A 111.2
C47 C3 H3A 111.2
C5 C3 H3B 111.2
C47 C3 H3B 111.2
H3A C3 H3B 109.1
C52 C44 C53 116.0(14)
C52 C44 H44A 108.3
C53 C44 H44A 108.3
C52 C44 H44B 108.3
C53 C44 H44B 108.3
H44A C44 H44B 107.4
C47 C53 C44 112.2(15)
C47 C53 H53A 109.2
C44 C53 H53A 109.2
C47 C53 H53B 109.2
C44 C53 H53B 109.2
H53A C53 H53B 107.9
C5 C1 C47 119.8(11)
C5 C1 H1A 107.4
C47 C1 H1A 107.4
C5 C1 H1B 107.4
C47 C1 H1B 107.4
H1A C1 H1B 106.9
C49 C4 C52 106.6(13)
C49 C4 H4A 110.4
C52 C4 H4A 110.4
C49 C4 H4B 110.4
C52 C4 H4B 110.4
H4A C4 H4B 108.6
C4 C49 C47 106.4(12)
C4 C49 H49A 110.4
C47 C49 H49A 110.4
C4 C49 H49B 110.4
C47 C49 H49B 110.4
H49A C49 H49B 108.6

loop_
_geom_bond_atom_site_label_1
_geom_bond_atom_site_label_2
_geom_bond_distance
Br1 Ni2 2.3487(10)
Ni2 C11 1.930(6)
Ni2 P4 2.1697(17)
Ni2 P25 2.2182(18)
Cl7 C6 1.659(14)
Cl10 C6 1.470(13)
S3 C23 1.733(6)
S3 C24 1.778(6)
P4 C5 1.848(8)
P4 C14 1.849(6)
P4 C15 1.853(6)
P25 C17 1.838(7)
P25 C28 1.849(6)
P25 C34 1.852(6)
O8 B9 1.363(8)
O8 C20 1.467(7)
O42 B9 1.380(9)
O42 C21 1.442(8)
C5 C1 1.390(15)
C5 C3 1.446(17)
C5 C52 1.547(11)
C6 H6A 0.9900
C6 H6B 0.9900
C11 C24 1.356(8)
C11 C18 1.469(8)
C12 C32 1.515(10)
C12 C14 1.549(8)
C12 H12A 0.9900
C12 H12B 0.9900
C13 C16 1.521(9)
C13 C34 1.536(8)
C13 H13A 0.9900
C13 H13B 0.9900
C14 C31 1.529(10)
C14 H14 1.0000
C15 C28 1.528(9)
C15 H15A 0.9900
C15 H15B 0.9900
C16 C30 1.498(10)
C16 H16A 0.9900
C16 H16B 0.9900
C17 C50 1.534(9)
C17 C27 1.552(9)
C17 H17 1.0000
C18 C26 1.407(9)
C18 C23 1.410(8)
C19 C26 1.384(9)
C19 C29 1.404(9)
C19 H19 0.9500
C20 C37 1.525(9)
C20 C38 1.526(9)
C20 C21 1.552(9)
C21 C36 1.514(9)
C21 C33 1.522(9)
C22 C29 1.363(10)
C22 C23 1.393(9)
C22 H22 0.9500
C24 B9 1.557(10)
C26 H26 0.9500
C27 C43 1.538(10)
C27 H27A 0.9900
C27 H27B 0.9900
C28 H28A 0.9900
C28 H28B 0.9900
C29 H29 0.9500
C30 C40 1.526(9)
C30 H30A 0.9900
C30 H30B 0.9900
C31 C46 1.535(10)
C31 H31A 0.9900
C31 H31B 0.9900
C32 C45 1.525(12)
C32 H32A 0.9900
C32 H32B 0.9900
C33 H33A 0.9800
C33 H33B 0.9800
C33 H33C 0.9800
C34 C41 1.537(9)
C34 H34 1.0000
C35 C50 1.531(10)
C35 C51 1.533(10)
C35 H35A 0.9900
C35 H35B 0.9900
C36 H36A 0.9800
C36 H36B 0.9800
C36 H36C 0.9800
C37 H37A 0.9800
C37 H37B 0.9800
C37 H37C 0.9800
C38 H38A 0.9800
C38 H38B 0.9800
C38 H38C 0.9800
C40 C41 1.527(10)
C40 H40A 0.9900
C40 H40B 0.9900
C41 H41A 0.9900
C41 H41B 0.9900
C43 C51 1.509(11)
C43 H43A 0.9900
C43 H43B 0.9900
C45 C46 1.520(10)
C45 H45A 0.9900
C45 H45B 0.9900
C46 H46A 0.9900
C46 H46B 0.9900
C47 C53 1.29(2)
C47 C1 1.514(17)
C47 C3 1.758(17)
C47 C49 1.81(2)
C50 H50A 0.9900
C50 H50B 0.9900
C51 H51A 0.9900
C51 H51B 0.9900
C52 C44 1.525(19)
C52 C4 1.590(17)
C3 H3A 0.9900
C3 H3B 0.9900
C44 C53 1.53(3)
C44 H44A 0.9900
C44 H44B 0.9900
C53 H53A 0.9900
C53 H53B 0.9900
C1 H1A 0.9900
C1 H1B 0.9900
C4 C49 1.53(2)
C4 H4A 0.9900
C4 H4B 0.9900
C49 H49A 0.9900
C49 H49B 0.9900

loop_
_geom_torsion_atom_site_label_1
_geom_torsion_atom_site_label_2
_geom_torsion_atom_site_label_3
_geom_torsion_atom_site_label_4
_geom_torsion
C14 P4 C5 C1 103.2(10)
C15 P4 C5 C1 -6.0(11)
Ni2 P4 C5 C1 -126.8(10)
C14 P4 C5 C3 161.6(8)
C15 P4 C5 C3 52.4(9)
Ni2 P4 C5 C3 -68.4(9)
C14 P4 C5 C52 -45.2(7)
C15 P4 C5 C52 -154.4(6)
Ni2 P4 C5 C52 84.7(6)
C32 C12 C14 C31 -57.4(7)
C32 C12 C14 P4 175.4(5)
C5 P4 C14 C31 -175.4(5)
C15 P4 C14 C31 -66.2(5)
Ni2 P4 C14 C31 53.8(5)
C5 P4 C14 C12 -50.2(6)
C15 P4 C14 C12 58.9(5)
Ni2 P4 C14 C12 178.9(4)
C5 P4 C15 C28 -155.5(5)
C14 P4 C15 C28 95.2(5)
Ni2 P4 C15 C28 -29.3(5)
C34 C13 C16 C30 -58.4(7)
C28 P25 C17 C50 67.8(5)
C34 P25 C17 C50 176.8(4)
Ni2 P25 C17 C50 -52.7(5)
C28 P25 C17 C27 -58.7(6)
C34 P25 C17 C27 50.4(5)
Ni2 P25 C17 C27 -179.1(4)
C24 C11 C18 C26 -174.2(6)
Ni2 C11 C18 C26 0.5(8)
C24 C11 C18 C23 4.0(7)
Ni2 C11 C18 C23 178.7(4)
B9 O8 C20 C37 -148.4(6)
B9 O8 C20 C38 93.7(6)
B9 O8 C20 C21 -25.9(6)
B9 O42 C21 C36 -145.5(6)
B9 O42 C21 C33 95.9(6)
B9 O42 C21 C20 -23.7(6)
O8 C20 C21 O42 29.9(6)
C37 C20 C21 O42 147.9(5)
C38 C20 C21 O42 -83.9(6)
O8 C20 C21 C36 148.0(5)
C37 C20 C21 C36 -94.1(7)
C38 C20 C21 C36 34.1(8)
O8 C20 C21 C33 -85.3(6)
C37 C20 C21 C33 32.6(8)
C38 C20 C21 C33 160.9(6)
C29 C22 C23 C18 1.3(9)
C29 C22 C23 S3 -178.0(5)
C26 C18 C23 C22 -4.4(9)
C11 C18 C23 C22 177.2(5)
C26 C18 C23 S3 175.0(4)
C11 C18 C23 S3 -3.4(6)
C24 S3 C23 C22 -179.1(6)
C24 S3 C23 C18 1.5(4)
C18 C11 C24 B9 163.0(6)
Ni2 C11 C24 B9 -11.4(9)
C18 C11 C24 S3 -2.8(6)
Ni2 C11 C24 S3 -177.2(3)
C23 S3 C24 C11 0.8(5)
C23 S3 C24 B9 -167.3(5)
C29 C19 C26 C18 -1.3(9)
C23 C18 C26 C19 4.3(8)
C11 C18 C26 C19 -177.6(6)
C50 C17 C27 C43 57.4(7)
P25 C17 C27 C43 -175.4(5)
P4 C15 C28 P25 38.5(6)
C17 P25 C28 C15 -156.9(5)
C34 P25 C28 C15 93.7(5)
Ni2 P25 C28 C15 -31.9(5)
C23 C22 C29 C19 1.9(10)
C26 C19 C29 C22 -2.0(10)
C13 C16 C30 C40 55.6(8)
C12 C14 C31 C46 57.6(7)
P4 C14 C31 C46 -174.4(4)
C14 C12 C32 C45 56.5(8)
C16 C13 C34 C41 57.6(7)
C16 C13 C34 P25 -175.2(5)
C17 P25 C34 C13 51.7(5)
C28 P25 C34 C13 162.3(5)
Ni2 P25 C34 C13 -77.8(5)
C17 P25 C34 C41 176.9(4)
C28 P25 C34 C41 -72.5(5)
Ni2 P25 C34 C41 47.3(5)
C16 C30 C40 C41 -53.5(9)
C30 C40 C41 C34 53.7(8)
C13 C34 C41 C40 -55.3(7)
P25 C34 C41 C40 177.1(5)
C17 C27 C43 C51 -57.8(8)
C12 C32 C45 C46 -54.8(8)
C32 C45 C46 C31 54.7(8)
C14 C31 C46 C45 -57.2(8)
C51 C35 C50 C17 55.2(8)
C27 C17 C50 C35 -57.0(7)
P25 C17 C50 C35 173.7(5)
C27 C43 C51 C35 56.9(8)
C50 C35 C51 C43 -54.9(9)
C3 C5 C52 C44 -43.1(14)
P4 C5 C52 C44 167.1(9)
C1 C5 C52 C4 47.3(13)
P4 C5 C52 C4 -158.2(8)
C20 O8 B9 O42 12.3(7)
C20 O8 B9 C24 -164.8(6)
C21 O42 B9 O8 8.3(7)
C21 O42 B9 C24 -174.4(6)
C11 C24 B9 O8 18.6(10)
S3 C24 B9 O8 -175.7(5)
C11 C24 B9 O42 -158.3(6)
S3 C24 B9 O42 7.4(8)
C52 C5 C3 C47 46.1(12)
P4 C5 C3 C47 -164.2(6)
C53 C47 C3 C5 -55.8(16)
C5 C52 C44 C53 41.8(18)
C3 C47 C53 C44 64(2)
C52 C44 C53 C47 -62(2)
C52 C5 C1 C47 -57.9(14)
P4 C5 C1 C47 152.7(9)
C49 C47 C1 C5 64.7(13)
C5 C52 C4 C49 -54.3(15)
C52 C4 C49 C47 60.8(16)
C1 C47 C49 C4 -64.4(15)
